data_2022386
loop_
_publ_author_name
'Chocolatl Torres, Misael'
'Bern\`es, Sylvain'
'Salazar Kuri, Ulises'

_publ_section_title
;
 Refinement of K[HgI3]&#x00B7;H2O using non-spherical atomic form factors
;
_journal_coeditor_code WM5609
_journal_issue 7
_journal_name_full 'Acta Crystallographica Section E Crystallographic Communications'
_journal_page_first 681
_journal_page_last 685
_journal_paper_doi 10.1107/S2056989021005582
_journal_volume 77
_journal_year 2021
_chemical_absolute_configuration ad
_chemical_formula_iupac 'K [Hg I3], H2 O'
_chemical_formula_moiety 'K +, Hg I3 -, H2 O'
_chemical_formula_sum 'H2 Hg I3 K O'
_chemical_formula_weight 638.41
_chemical_name_systematic 'Potassium triiodidomercurate(II) monohydrate'
_space_group_crystal_system orthorhombic
_space_group_IT_number 33
_space_group_name_Hall 'P 2c -2n'
_space_group_name_H-M_alt 'P n a 21'
_atom_sites_solution_hydrogens difmap
_atom_sites_solution_primary dual
_atom_sites_solution_secondary difmap
_audit_creation_method
;
Olex2 1.3
(compiled 2020.11.12 svn.r5f609507 for OlexSys, GUI svn.r6272)
;
_cell_angle_alpha 90
_cell_angle_beta 90
_cell_angle_gamma 90
_cell_formula_units_Z 4
_cell_length_a 8.5810(2)
_cell_length_b 9.2648(3)
_cell_length_c 11.4073(4)
_cell_measurement_reflns_used 25947
_cell_measurement_temperature 153.0(10)
_cell_measurement_theta_max 30.79
_cell_measurement_theta_min 2.23
_cell_volume 906.89(5)
_computing_cell_refinement
;
X-AREA (Stoe & Cie, 2019)
;
_computing_data_collection
;
X-AREA (Stoe & Cie, 2019)
;
_computing_data_reduction
;
X-AREA (Stoe & Cie, 2019)
;
_computing_molecular_graphics
;
Mercury (Macrae <i>et al.</i>,  2020) and <i>OLEX2</i> (Dolomanov <i>et
al.</i>,  2009)
;
_computing_publication_material
;
publCIF (Westrip, 2010)
;
_computing_structure_refinement
;
<i>olex2.refine 1.3</i> (Bourhis <i>et al.</i>,  2015)
;
_computing_structure_solution
;
<i>SHELXT2018/2</i> (Sheldrick, 2015a)
;
_diffrn_ambient_temperature 153.0(10)
_diffrn_detector 'Reverse-biased silicon diode array'
_diffrn_detector_area_resol_mean 5.81
_diffrn_measured_fraction_theta_full 0.999
_diffrn_measured_fraction_theta_max 0.999
_diffrn_measurement_device 'Eulerian four-circle diffractometer'
_diffrn_measurement_device_type 'Stoe Stadivari'
_diffrn_measurement_method '\w scans'
_diffrn_measurement_specimen_support Mitegen
_diffrn_radiation_monochromator 'Graded multilayer mirror'
_diffrn_radiation_probe x-ray
_diffrn_radiation_type AgK\a
_diffrn_radiation_wavelength 0.56083
_diffrn_reflns_av_R_equivalents 0.0702
_diffrn_reflns_av_unetI/netI 0.0364
_diffrn_reflns_limit_h_max 12
_diffrn_reflns_limit_h_min -12
_diffrn_reflns_limit_k_max 13
_diffrn_reflns_limit_k_min -13
_diffrn_reflns_limit_l_max 16
_diffrn_reflns_limit_l_min -16
_diffrn_reflns_number 29699
_diffrn_reflns_theta_full 19.664
_diffrn_reflns_theta_max 23.598
_diffrn_reflns_theta_min 2.235
_diffrn_source 'Sealed X-ray tube'
_diffrn_source_current 0.600
_diffrn_source_power 0.039
_diffrn_source_voltage 65
_exptl_absorpt_coefficient_mu 14.873
_exptl_absorpt_correction_T_max 0.1318
_exptl_absorpt_correction_T_min 0.0643
_exptl_absorpt_correction_type multi-scan
_exptl_absorpt_process_details
;
(X-AREA; Stoe & Cie, 2019)
;
_exptl_crystal_colour Colourless
_exptl_crystal_density_diffrn 4.676
_exptl_crystal_description block
_exptl_crystal_F_000 1072
_exptl_crystal_size_max 0.060
_exptl_crystal_size_mid 0.047
_exptl_crystal_size_min 0.030
_refine_diff_density_max 1.1706
_refine_diff_density_min -1.2546
_refine_ls_abs_structure_details
;
Flack (1983)
;
_refine_ls_abs_structure_Flack 0.033(11)
_refine_ls_extinction_coef 0.00015(5)
_refine_ls_extinction_expression Fc^*^=kFc[1+0.001xFc^2^\l^3^/sin(2\q)]^-1/4^
_refine_ls_extinction_method
;
SHELXL2018/3 (Sheldrick 2015b)
;
_refine_ls_goodness_of_fit_ref 0.8712
_refine_ls_hydrogen_treatment refall
_refine_ls_matrix_type full
_refine_ls_number_constraints 0
_refine_ls_number_parameters 74
_refine_ls_number_reflns 2720
_refine_ls_number_restraints 21
_refine_ls_restrained_S_all 0.8680
_refine_ls_R_factor_all 0.0363
_refine_ls_R_factor_gt 0.0214
_refine_ls_shift/su_max 0.0003
_refine_ls_shift/su_mean 0.0000
_refine_ls_structure_factor_coef Fsqd
_refine_ls_weighting_details 'w=1/[\s^2^(Fo^2^)+(0.0157P)^2^] where P=(Fo^2^+2Fc^2^)/3'
_refine_ls_weighting_scheme calc
_refine_ls_wR_factor_gt 0.0353
_refine_ls_wR_factor_ref 0.0381
_reflns_number_gt 2179
_reflns_number_total 2720
_reflns_threshold_expression 'I > 2\s(I)'
_cod_data_source_file wm5609sup1.cif
_cod_data_source_block I
_cod_database_code 2022386

loop_
_space_group_symop_id
_space_group_symop_operation_xyz
1 x,y,z
2 -x,-y,z+1/2
3 -x+1/2,y+1/2,z+1/2
4 x+1/2,-y+1/2,z

loop_
_atom_site_type_symbol
_atom_site_label
_atom_site_fract_x
_atom_site_fract_y
_atom_site_fract_z
_atom_site_U_iso_or_equiv
_atom_site_adp_type
_atom_site_occupancy
Hg Hg1 0.25561(3) 0.70101(2) 0.500694(18) 0.02464(6) Uani 1.000000
I I1 0.25904(7) 0.42035(5) 0.56854(3) 0.02692(9) Uani 1.000000
I I2 0.49597(5) 0.77133(3) 0.33996(3) 0.01831(7) Uani 1.000000
I I3 0.23628(7) 0.92253(5) 0.65827(3) 0.02791(10) Uani 1.000000
K K1 0.44530(17) 0.15898(17) 0.3610(2) 0.0413(4) Uani 1.000000
O O1 0.6331(5) 0.4017(5) 0.3698(5) 0.0321(11) Uani 1.000000
H H1a 0.634(12) 0.437(11) 0.459(6) 0.034(16) Uani 1.000000
H H1b 0.607(14) 0.498(9) 0.316(9) 0.06(2) Uani 1.000000

loop_
_atom_site_aniso_label
_atom_site_aniso_U_11
_atom_site_aniso_U_22
_atom_site_aniso_U_33
_atom_site_aniso_U_12
_atom_site_aniso_U_13
_atom_site_aniso_U_23
Hg1 0.02658(10) 0.02249(10) 0.02484(11) -0.00072(11) 0.00067(13) -0.00180(11)
I1 0.0331(2) 0.0247(2) 0.02295(19) -0.0019(2) -0.0010(2) 0.00594(16)
I2 0.01527(15) 0.02130(15) 0.01837(17) 0.00014(15) -0.00029(16) 0.0012(2)
I3 0.0337(2) 0.0264(2) 0.0236(2) 0.0034(2) -0.0026(3) -0.00697(17)
K1 0.0251(7) 0.0278(7) 0.0711(13) 0.0039(5) -0.0017(8) 0.0034(9)
O1 0.030(2) 0.020(2) 0.047(3) 0.0026(18) 0.002(2) -0.002(2)
H1a 0.02(4) 0.04(2) 0.047(10) 0.007(15) 0.002(7) -0.005(5)
H1b 0.10(5) 0.021(16) 0.05(2) 0.001(11) -0.017(16) -0.003(8)

loop_
_atom_type_symbol
_atom_type_scat_dispersion_source
_atom_type_scat_dispersion_real
_atom_type_scat_dispersion_imag
_atom_type_scat_source
I custom -0.85610 1.19280 'NoSpherA2: Chem.Sci. 2021, DOI:10.1039/D0SC05526C'
H custom 0.00000 0.00000 'NoSpherA2: Chem.Sci. 2021, DOI:10.1039/D0SC05526C'
K custom 0.14110 0.15730 'NoSpherA2: Chem.Sci. 2021, DOI:10.1039/D0SC05526C'
Hg custom -0.77110 6.32760 'NoSpherA2: Chem.Sci. 2021, DOI:10.1039/D0SC05526C'
O custom 0.00580 0.00360 'NoSpherA2: Chem.Sci. 2021, DOI:10.1039/D0SC05526C'

loop_
_geom_angle_atom_site_label_1
_geom_angle_atom_site_label_2
_geom_angle_atom_site_label_3
_geom_angle_site_symmetry_1
_geom_angle_site_symmetry_3
_geom_angle
_geom_angle_publ_flag
I3 Hg1 I1 . . 122.189(16) ?
I2 Hg1 I1 . . 113.375(16) ?
I3 Hg1 I2 . . 107.267(15) ?
I2 Hg1 I1 4_465 . 105.885(15) ?
I3 Hg1 I2 . 4_465 107.648(15) ?
I2 Hg1 I2 . 4_465 97.460(14) ?
K1 I1 Hg1 4_455 . 90.00(3) ?
K1 I1 Hg1 . . 116.37(3) ?
K1 I2 Hg1 1_565 . 95.60(3) ?
K1 I2 Hg1 1_565 4_565 87.86(3) ?
K1 I3 Hg1 2_665 . 102.44(3) ?
K1 I3 Hg1 3 . 86.63(3) ?
K1 I1 K1 . 4_455 77.01(4) ?
K1 I3 K1 2_665 3_555 77.50(4) ?
Hg1 I2 Hg1 . 4_565 99.816(14) ?
I2 K1 I1 1_545 4 75.86(3) ?
I3 K1 I2 2_664 1_545 70.37(3) ?
I3 K1 I1 2_664 4 79.52(3) ?
I3 K1 I2 3_544 1_545 131.42(6) ?
I3 K1 I1 3_544 4 147.69(5) ?
I3 K1 I3 2_664 3_544 93.18(5) ?
I2 K1 I1 1_545 . 137.19(6) ?
I1 K1 I1 4_555 . 92.00(5) ?
I3 K1 I1 2_664 . 148.42(5) ?
I3 K1 I1 3_544 . 77.82(3) ?
O1 K1 I2 4_455 1_545 85.19(10) ?
O1 K1 I2 . 1_545 137.50(10) ?
O1 K1 I1 4_455 4 130.89(15) ?
O1 K1 I1 . 4 73.23(12) ?
O1 K1 I3 4_455 2_664 135.32(15) ?
O1 K1 I3 . 2_664 75.86(11) ?
O1 K1 I3 4_455 3_544 75.34(12) ?
O1 K1 I3 . 3_544 74.46(12) ?
O1 K1 I1 4_455 . 72.08(12) ?
O1 K1 I1 . . 72.56(11) ?
K1 O1 K1 . 4_555 113.65(15) ?
O1 K1 O1 4_455 . 137.29(12) ?
H1a O1 K1 . 4 95(5) ?
H1a O1 K1 . . 106(6) ?
H1b O1 K1 . 4 110(6) ?
H1b O1 K1 . . 121(6) ?
H1b O1 H1a . . 107(8) ?

loop_
_geom_bond_atom_site_label_1
_geom_bond_atom_site_label_2
_geom_bond_site_symmetry_2
_geom_bond_distance
_geom_bond_publ_flag
Hg1 I1 . 2.7131(5) ?
Hg1 I2 . 2.8356(5) ?
Hg1 I2 4_465 2.8968(5) ?
Hg1 I3 . 2.7333(5) ?
I1 K1 4_455 3.6595(19) ?
I1 K1 . 3.745(2) ?
I2 K1 1_565 3.6257(16) ?
I3 K1 2_665 3.659(2) ?
I3 K1 3 3.7067(19) ?
K1 O1 4_455 2.739(5) ?
K1 O1 . 2.769(5) ?
O1 H1a . 1.07(6) ?
O1 H1b . 1.11(7) ?

loop_
_geom_hbond_atom_site_label_D
_geom_hbond_atom_site_label_H
_geom_hbond_atom_site_label_A
_geom_hbond_site_symmetry_A
_geom_hbond_distance_DH
_geom_hbond_distance_HA
_geom_hbond_distance_DA
_geom_hbond_angle_DHA
_geom_hbond_publ_flag
O1 H1a I3 4_565 1.07 2.76 3.777(6) 158.1 no
O1 H1b I2 . 1.11 2.72 3.637(5) 139.9 no

_cod_database_fobs_code 2022386
